data_4069417
loop_
_publ_author_name
'Meredith, Joseph M.'
'Goldberg, Karen I.'
'Kaminsky, Werner'
'Heinekey, D. Michael'

_publ_section_title
;
 Dinuclear Iridium Complexes Containing Cp* and Carbonyl Ligands:
 Synthesis, Structure, and Reactivity
;
_journal_issue 12
_journal_name_full Organometallics
_journal_page_first 3546
_journal_paper_doi 10.1021/om900186j
_journal_volume 28
_journal_year 2009
_chemical_formula_moiety 'C20 H32 Cl2 Ir2'
_chemical_formula_sum 'C20 H32 Cl2 Ir2'
_chemical_formula_weight 727.76
_chemical_name_common JMM01047
_chemical_name_systematic JMM01047
_space_group_IT_number 14
_symmetry_cell_setting monoclinic
_symmetry_Int_Tables_number 14
_symmetry_space_group_name_Hall '-P 2ybc'
_symmetry_space_group_name_H-M 'P 1 21/c 1'
_atom_sites_solution_hydrogens geom
_atom_sites_solution_primary direct
_atom_sites_solution_secondary difmap
_audit_creation_method SHELXL-97
_cell_angle_alpha 90.00
_cell_angle_beta 114.200(7)
_cell_angle_gamma 90.00
_cell_formula_units_Z 2
_cell_length_a 7.2699(7)
_cell_length_b 14.969(2)
_cell_length_c 10.4680(13)
_cell_measurement_reflns_used 228
_cell_measurement_temperature 130(2)
_cell_measurement_theta_max 20
_cell_measurement_theta_min 3
_cell_volume 1039.1(2)
_computing_cell_refinement 'HKL Scalepack (Otwinowski & Minor 1997)'
_computing_data_collection KappaCCD
_computing_data_reduction 'HKL Scalepack (Otwinowski & Minor 1997)'
_computing_molecular_graphics 'maXus, Zortep'
_computing_publication_material 'SHELXL-97 (Sheldrick, 1997)'
_computing_structure_refinement 'SHELXL-97 (Sheldrick, 1997)'
_computing_structure_solution SIR97
_diffrn_ambient_temperature 130(2)
_diffrn_measured_fraction_theta_full 0.973
_diffrn_measured_fraction_theta_max 0.976
_diffrn_measurement_device_type 'Nonius KappaCCD'
_diffrn_measurement_method '\f and \w scans'
_diffrn_radiation_monochromator graphite
_diffrn_radiation_source 'fine-focus sealed tube'
_diffrn_radiation_type MoK\a
_diffrn_radiation_wavelength 0.71073
_diffrn_reflns_av_R_equivalents 0.0661
_diffrn_reflns_av_sigmaI/netI 0.0892
_diffrn_reflns_limit_h_max 9
_diffrn_reflns_limit_h_min -9
_diffrn_reflns_limit_k_max 18
_diffrn_reflns_limit_k_min -18
_diffrn_reflns_limit_l_max 13
_diffrn_reflns_limit_l_min -13
_diffrn_reflns_number 3885
_diffrn_reflns_theta_full 25.00
_diffrn_reflns_theta_max 26.37
_diffrn_reflns_theta_min 3.07
_exptl_absorpt_coefficient_mu 13.052
_exptl_absorpt_correction_T_max 0.212
_exptl_absorpt_correction_T_min 0.175
_exptl_absorpt_correction_type multi-scan
_exptl_absorpt_process_details HKL2008
_exptl_crystal_colour 'dark red'
_exptl_crystal_density_diffrn 2.326
_exptl_crystal_density_method 'not measured'
_exptl_crystal_description 'cut block'
_exptl_crystal_F_000 680
_exptl_crystal_size_max 0.14
_exptl_crystal_size_mid 0.13
_exptl_crystal_size_min 0.12
_refine_diff_density_max 1.169
_refine_diff_density_min -0.463
_refine_diff_density_rms 0.088
_refine_ls_extinction_method none
_refine_ls_goodness_of_fit_ref 0.983
_refine_ls_hydrogen_treatment mixed
_refine_ls_matrix_type full
_refine_ls_number_parameters 120
_refine_ls_number_reflns 2072
_refine_ls_number_restraints 0
_refine_ls_restrained_S_all 0.983
_refine_ls_R_factor_all 0.0675
_refine_ls_R_factor_gt 0.0383
_refine_ls_shift/su_max 0.045
_refine_ls_shift/su_mean 0.002
_refine_ls_structure_factor_coef Fsqd
_refine_ls_weighting_details 'calc w=1/[\s^2^(Fo^2^)+(0.0255P)^2^+0.0000P] where P=(Fo^2^+2Fc^2^)/3'
_refine_ls_weighting_scheme calc
_refine_ls_wR_factor_gt 0.0726
_refine_ls_wR_factor_ref 0.0808
_reflns_number_gt 1459
_reflns_number_total 2072
_reflns_threshold_expression >2sigma(I)
_cod_data_source_file om900186j_si_002.cif
_cod_data_source_block shelxl_14
_cod_depositor_comments
;
The following automatic conversions were performed:

'_symmetry_cell_setting' value 'Monoclinic' changed to 'monoclinic'
according to /home/saulius/struct/CIF-dictionaries/cif_core.dic
dictionary named 'cif_core.dic' version 2.4.2 from 2011-04-26.

Automatic conversion script
Id: cif_fix_values 1715 2011-07-08 13:25:40Z adriana 
;
_cod_original_sg_symbol_H-M 'P 21/c'
_cod_database_code 4069417

loop_
_symmetry_equiv_pos_as_xyz
'x, y, z'
'-x, y+1/2, -z+1/2'
'-x, -y, -z'
'x, -y-1/2, z-1/2'

loop_
_atom_site_label
_atom_site_type_symbol
_atom_site_fract_x
_atom_site_fract_y
_atom_site_fract_z
_atom_site_U_iso_or_equiv
_atom_site_adp_type
_atom_site_occupancy
_atom_site_symmetry_multiplicity
_atom_site_calc_flag
_atom_site_refinement_flags
Ir1 Ir 0.59028(5) 0.06459(2) 0.59753(4) 0.0335(6) Uani 1 1 d .
H1 H 0.624(11) 0.017(5) 0.436(8) 0.03(2) Uiso 1 1 d .
Cl1 Cl 0.3467(3) 0.17268(15) 0.4619(2) 0.0432(8) Uani 1 1 d .
C1 C 0.7422(12) 0.1649(5) 0.7603(9) 0.037(2) Uani 1 1 d .
C2 C 0.8765(12) 0.1332(6) 0.7047(9) 0.038(2) Uani 1 1 d .
C3 C 0.9024(12) 0.0383(6) 0.7304(10) 0.042(2) Uani 1 1 d .
C4 C 0.7778(13) 0.0139(5) 0.8036(9) 0.036(2) Uani 1 1 d .
C5 C 0.6749(13) 0.0932(6) 0.8176(10) 0.041(2) Uani 1 1 d .
C6 C 0.6789(14) 0.2613(6) 0.7574(11) 0.050(3) Uani 1 1 d .
H6A H 0.7899 0.2955 0.8268 0.060 Uiso 1 1 calc R
H6B H 0.5606 0.2646 0.7797 0.060 Uiso 1 1 calc R
H6C H 0.6452 0.2862 0.6639 0.060 Uiso 1 1 calc R
C7 C 0.9879(13) 0.1898(7) 0.6411(10) 0.049(2) Uani 1 1 d .
H7A H 1.1096 0.2143 0.7157 0.059 Uiso 1 1 calc R
H7B H 0.9008 0.2388 0.5881 0.059 Uiso 1 1 calc R
H7C H 1.0258 0.1531 0.5782 0.059 Uiso 1 1 calc R
C8 C 1.0446(13) -0.0228(7) 0.7020(11) 0.051(3) Uani 1 1 d .
H8A H 1.1723 -0.0260 0.7853 0.062 Uiso 1 1 calc R
H8B H 1.0694 0.0003 0.6229 0.062 Uiso 1 1 calc R
H8C H 0.9850 -0.0826 0.6794 0.062 Uiso 1 1 calc R
C9 C 0.7711(13) -0.0746(5) 0.8564(12) 0.059(3) Uani 1 1 d .
H9A H 0.8758 -0.0802 0.9518 0.070 Uiso 1 1 calc R
H9B H 0.7944 -0.1190 0.7959 0.070 Uiso 1 1 calc R
H9C H 0.6385 -0.0847 0.8574 0.070 Uiso 1 1 calc R
C10 C 0.5442(14) 0.0990(7) 0.8956(10) 0.046(2) Uani 1 1 d .
H10A H 0.6285 0.0994 0.9965 0.055 Uiso 1 1 calc R
H10B H 0.4536 0.0472 0.8724 0.055 Uiso 1 1 calc R
H10C H 0.4642 0.1540 0.8694 0.055 Uiso 1 1 calc R

loop_
_atom_site_aniso_label
_atom_site_aniso_U_11
_atom_site_aniso_U_22
_atom_site_aniso_U_33
_atom_site_aniso_U_23
_atom_site_aniso_U_13
_atom_site_aniso_U_12
Ir1 0.0340(6) 0.0340(6) 0.0312(6) 0.00060(17) 0.0122(3) -0.00078(16)
Cl1 0.0420(13) 0.0380(13) 0.0422(15) 0.0000(10) 0.0100(10) 0.0060(9)
C1 0.039(5) 0.028(4) 0.034(5) 0.001(4) 0.006(4) -0.002(4)
C2 0.038(5) 0.050(5) 0.022(5) 0.003(4) 0.008(4) -0.010(4)
C3 0.029(4) 0.043(5) 0.040(6) 0.000(4) 0.001(4) 0.002(4)
C4 0.039(4) 0.029(4) 0.031(5) -0.002(4) 0.007(4) -0.006(4)
C5 0.041(5) 0.045(5) 0.039(6) -0.002(4) 0.018(4) -0.001(4)
C6 0.052(6) 0.035(5) 0.060(7) 0.005(5) 0.019(5) 0.001(4)
C7 0.047(5) 0.060(6) 0.038(6) -0.004(5) 0.016(4) -0.012(5)
C8 0.036(5) 0.057(6) 0.059(7) -0.014(5) 0.018(5) 0.003(4)
C9 0.029(4) 0.026(5) 0.092(9) -0.023(5) -0.003(5) -0.001(4)
C10 0.046(5) 0.056(6) 0.036(6) -0.003(5) 0.018(4) -0.004(4)

loop_
_atom_type_symbol
_atom_type_description
_atom_type_scat_dispersion_real
_atom_type_scat_dispersion_imag
_atom_type_scat_source
C C 0.0033 0.0016 'International Tables Vol C Tables 4.2.6.8 and 6.1.1.4'
H H 0.0000 0.0000 'International Tables Vol C Tables 4.2.6.8 and 6.1.1.4'
Cl Cl 0.1484 0.1585 'International Tables Vol C Tables 4.2.6.8 and 6.1.1.4'
Ir Ir -1.4442 7.9887 'International Tables Vol C Tables 4.2.6.8 and 6.1.1.4'

loop_
_geom_angle_atom_site_label_1
_geom_angle_atom_site_label_2
_geom_angle_atom_site_label_3
_geom_angle
_geom_angle_site_symmetry_1
_geom_angle_site_symmetry_3
C3 Ir1 C4 39.3(4) . .
C3 Ir1 C5 65.5(4) . .
C4 Ir1 C5 38.9(3) . .
C3 Ir1 C2 38.9(3) . .
C4 Ir1 C2 64.7(3) . .
C5 Ir1 C2 64.1(3) . .
C3 Ir1 C1 64.1(3) . .
C4 Ir1 C1 63.6(3) . .
C5 Ir1 C1 37.7(3) . .
C2 Ir1 C1 37.6(3) . .
C3 Ir1 Cl1 146.5(3) . .
C4 Ir1 Cl1 147.2(3) . .
C5 Ir1 Cl1 108.4(2) . .
C2 Ir1 Cl1 107.8(2) . .
C1 Ir1 Cl1 90.7(2) . .
C3 Ir1 Ir1 114.2(2) . 3_656
C4 Ir1 Ir1 114.3(2) . 3_656
C5 Ir1 Ir1 140.8(2) . 3_656
C2 Ir1 Ir1 141.9(3) . 3_656
C1 Ir1 Ir1 177.9(2) . 3_656
Cl1 Ir1 Ir1 91.34(6) . 3_656
C3 Ir1 H1 91(2) . .
C4 Ir1 H1 119(2) . .
C5 Ir1 H1 156(2) . .
C2 Ir1 H1 101(2) . .
C1 Ir1 H1 136(2) . .
Cl1 Ir1 H1 93(2) . .
Ir1 Ir1 H1 44(2) 3_656 .
C2 C1 C5 109.8(8) . .
C2 C1 C6 124.8(8) . .
C5 C1 C6 125.3(9) . .
C2 C1 Ir1 70.3(5) . .
C5 C1 Ir1 70.1(5) . .
C6 C1 Ir1 125.8(6) . .
C1 C2 C3 108.3(8) . .
C1 C2 C7 125.7(9) . .
C3 C2 C7 125.8(9) . .
C1 C2 Ir1 72.1(5) . .
C3 C2 Ir1 69.9(5) . .
C7 C2 Ir1 127.8(6) . .
C2 C3 C4 106.5(8) . .
C2 C3 C8 127.7(9) . .
C4 C3 C8 125.5(8) . .
C2 C3 Ir1 71.2(5) . .
C4 C3 Ir1 70.6(5) . .
C8 C3 Ir1 127.8(7) . .
C5 C4 C9 128.0(9) . .
C5 C4 C3 107.9(7) . .
C9 C4 C3 124.0(9) . .
C5 C4 Ir1 70.8(5) . .
C9 C4 Ir1 126.7(6) . .
C3 C4 Ir1 70.1(5) . .
C1 C5 C4 107.3(8) . .
C1 C5 C10 126.9(9) . .
C4 C5 C10 125.3(9) . .
C1 C5 Ir1 72.2(5) . .
C4 C5 Ir1 70.3(5) . .
C10 C5 Ir1 128.8(6) . .
C1 C6 H6A 109.5 . .
C1 C6 H6B 109.5 . .
H6A C6 H6B 109.5 . .
C1 C6 H6C 109.5 . .
H6A C6 H6C 109.5 . .
H6B C6 H6C 109.5 . .
C2 C7 H7A 109.5 . .
C2 C7 H7B 109.5 . .
H7A C7 H7B 109.5 . .
C2 C7 H7C 109.5 . .
H7A C7 H7C 109.5 . .
H7B C7 H7C 109.5 . .
C3 C8 H8A 109.5 . .
C3 C8 H8B 109.5 . .
H8A C8 H8B 109.5 . .
C3 C8 H8C 109.5 . .
H8A C8 H8C 109.5 . .
H8B C8 H8C 109.5 . .
C4 C9 H9A 109.5 . .
C4 C9 H9B 109.5 . .
H9A C9 H9B 109.5 . .
C4 C9 H9C 109.5 . .
H9A C9 H9C 109.5 . .
H9B C9 H9C 109.5 . .
C5 C10 H10A 109.5 . .
C5 C10 H10B 109.5 . .
H10A C10 H10B 109.5 . .
C5 C10 H10C 109.5 . .
H10A C10 H10C 109.5 . .
H10B C10 H10C 109.5 . .

loop_
_geom_bond_atom_site_label_1
_geom_bond_atom_site_label_2
_geom_bond_distance
_geom_bond_site_symmetry_2
Ir1 C3 2.156(8) .
Ir1 C4 2.162(8) .
Ir1 C5 2.170(10) .
Ir1 C2 2.174(8) .
Ir1 C1 2.198(8) .
Ir1 Cl1 2.389(2) .
Ir1 Ir1 2.7265(7) 3_656
Ir1 H1 1.94(8) .
C1 C2 1.408(13) .
C1 C5 1.411(12) .
C1 C6 1.511(12) .
C2 C3 1.443(13) .
C2 C7 1.503(12) .
C3 C4 1.453(14) .
C3 C8 1.498(12) .
C4 C5 1.442(12) .
C4 C9 1.444(12) .
C5 C10 1.488(13) .
C6 H6A 0.9800 .
C6 H6B 0.9800 .
C6 H6C 0.9800 .
C7 H7A 0.9800 .
C7 H7B 0.9800 .
C7 H7C 0.9800 .
C8 H8A 0.9800 .
C8 H8B 0.9800 .
C8 H8C 0.9800 .
C9 H9A 0.9800 .
C9 H9B 0.9800 .
C9 H9C 0.9800 .
C10 H10A 0.9800 .
C10 H10B 0.9800 .
C10 H10C 0.9800 .
